data_1576359
loop_
_publ_author_name
'Zeng, Jiajie'
'Hao, Guoxia'
'Wu, Xing'
'Dong, Xiaobing'
'Guo, Tingxuan'
'Tang, Ben Zhong'
'Zhao, Zujin'

_publ_section_title
;
 High-Efficiency Nondoped Near-Ultraviolet Organic Light-Emitting Diodes
 Based on Spiro Luminogens with High-Lying Reverse Intersystem Crossing
;
_journal_name_full 'Materials Horizons'
_journal_paper_doi 10.1039/D5MH01721A
_journal_year 2025
_chemical_formula_moiety 'C38 H22 N2'
_chemical_formula_sum 'C38 H22 N2'
_chemical_formula_weight 506.612
_space_group_crystal_system monoclinic
_space_group_IT_number 14
_space_group_name_Hall '-P 2ybc'
_space_group_name_H-M_alt 'P 1 21/c 1'
_symmetry_Int_Tables_number 14
_atom_sites_solution_primary iterative
_audit_creation_date 2025-11-19
_audit_creation_method
;
Olex2 1.5
(compiled 2025.07.13 svn.rb7424aed for OlexSys, GUI svn.r7314)
;
_audit_update_record
;
2025-11-19 deposited with the CCDC.	2025-11-28 downloaded from the CCDC.
;
_cell_angle_alpha 90
_cell_angle_beta 94.312(3)
_cell_angle_gamma 90
_cell_formula_units_Z 8
_cell_length_a 29.530(4)
_cell_length_b 22.584(3)
_cell_length_c 7.8603(8)
_cell_measurement_reflns_used 1172
_cell_measurement_temperature 173.15
_cell_measurement_theta_max 19.36
_cell_measurement_theta_min 2.74
_cell_volume 5227.2(11)
_computing_cell_refinement 'CrysAlisPro 1.171.39.28b (Rigaku OD, 2015)'
_computing_data_collection 'CrysAlisPro 1.171.39.28b (Rigaku OD, 2015)'
_computing_data_reduction 'CrysAlisPro 1.171.39.28b (Rigaku OD, 2015)'
_computing_molecular_graphics 'Olex2 1.5 (Dolomanov et al., 2009)'
_computing_publication_material 'Olex2 1.5 (Dolomanov et al., 2009)'
_computing_structure_refinement 'olex2.refine 1.5 (Bourhis et al., 2015)'
_computing_structure_solution 'olex2.solve 1.5 (Bourhis et al., 2015)'
_diffrn_ambient_temperature 173.15
_diffrn_measured_fraction_theta_full 0.9989
_diffrn_measured_fraction_theta_max 0.9989
_diffrn_measurement_device_type 'CCD area detector'
_diffrn_measurement_method 'phi and omega scans'
_diffrn_radiation_monochromator graphite
_diffrn_radiation_type 'Mo K\a'
_diffrn_radiation_wavelength 0.71073
_diffrn_reflns_av_R_equivalents 0.1153
_diffrn_reflns_av_unetI/netI 0.1521
_diffrn_reflns_Laue_measured_fraction_full 0.9989
_diffrn_reflns_Laue_measured_fraction_max 0.9989
_diffrn_reflns_limit_h_max 35
_diffrn_reflns_limit_h_min -35
_diffrn_reflns_limit_k_max 20
_diffrn_reflns_limit_k_min -27
_diffrn_reflns_limit_l_max 9
_diffrn_reflns_limit_l_min -9
_diffrn_reflns_number 34177
_diffrn_reflns_point_group_measured_fraction_full 0.9989
_diffrn_reflns_point_group_measured_fraction_max 0.9989
_diffrn_reflns_theta_full 21.9662
_diffrn_reflns_theta_max 21.97
_diffrn_reflns_theta_min 1.14
_diffrn_source 'fine-focus sealed tube'
_diffrn_source_current 30.0
_diffrn_source_power 1.5
_diffrn_source_voltage 50.0
_exptl_absorpt_coefficient_mu 0.075
_exptl_absorpt_correction_T_max 0.7452
_exptl_absorpt_correction_T_min 0.6520
_exptl_absorpt_correction_type none
_exptl_absorpt_process_details 'SADABS (Bruker, 2014)'
_exptl_crystal_colour 'clear light colourless'
_exptl_crystal_colour_lustre clear
_exptl_crystal_colour_modifier light
_exptl_crystal_colour_primary colourless
_exptl_crystal_density_diffrn 1.288
_exptl_crystal_description needle
_exptl_crystal_F_000 2113.154
_exptl_crystal_size_max 0.29
_exptl_crystal_size_mid 0.12
_exptl_crystal_size_min 0.05
_refine_diff_density_max 0.4116
_refine_diff_density_min -0.4345
_refine_diff_density_rms 0.0985
_refine_ls_d_res_high 0.9500
_refine_ls_d_res_low 17.9201
_refine_ls_goodness_of_fit_ref 1.0051
_refine_ls_hydrogen_treatment mixed
_refine_ls_matrix_type full
_refine_ls_number_constraints 86
_refine_ls_number_parameters 727
_refine_ls_number_reflns 6385
_refine_ls_number_restraints 3
_refine_ls_restrained_S_all 1.0048
_refine_ls_R_factor_all 0.1132
_refine_ls_R_factor_gt 0.0529
_refine_ls_shift/su_max 0.0003
_refine_ls_shift/su_mean 0.0000
_refine_ls_structure_factor_coef Fsqd
_refine_ls_weighting_details 'w=1/[\s^2^(Fo^2^)+(0.0407P)^2^] where P=(Fo^2^+2Fc^2^)/3'
_refine_ls_weighting_scheme calc
_refine_ls_wR_factor_gt 0.0955
_refine_ls_wR_factor_ref 0.1156
_reflns_Friedel_coverage 0.0
_reflns_limit_h_max 30
_reflns_limit_h_min -31
_reflns_limit_k_max 23
_reflns_limit_k_min 0
_reflns_limit_l_max 8
_reflns_limit_l_min 0
_reflns_number_gt 3823
_reflns_number_total 6385
_reflns_threshold_expression I>=2u(I)
_cod_data_source_file d5mh01721a2.cif
_cod_data_source_block 1_CCDC2
_cod_original_cell_volume 5227.1(10)
_cod_database_code 1576359
_shelx_estimated_absorpt_t_max 0.996
_shelx_estimated_absorpt_t_min 0.979
_olex2_refinement_description
;
1. Restrained distances
 C12B-H12B = C16B-H16B
 0.87 with sigma of 0.02
 H12B-H16B
 1.91 with sigma of 0.02
2.a Aromatic/amide H refined with riding coordinates:
 C4A(H4A), C5A(H5A), C6A(H6A), C9A(H9A), C10A(H10A), C11A(H11A), C12A(H12A),
 C16A(H16A), C17A(H17A), C19A(H19A), C21A(H21A), C22A(H22A), C24A(H24A),
 C25A(H25A), C28A(H28A), C29A(H29A), C30A(H30A), C31A(H31A), C34A(H34A),
 C35A(H35A), C36A(H36A), C37A(H37A), C4B(H4B), C5B(H5B), C6B(H6B), C9B(H9B),
 C10B(H10B), C11B(H11B), C17B(H17B), C19B(H19B), C21B(H21B), C22B(H22B),
 C24B(H24B), C25B(H25B), C28B(H28B), C29B(H29B), C30B(H30B), C31B(H31B),
 C34B(H34B), C35B(H35B), C36B(H36B), C37B(H37B)
;
_olex2_submission_special_instructions 'No special instructions were received'

loop_
_space_group_symop_id
_space_group_symop_operation_xyz
1 x,y,z
2 -x,y+1/2,-z+1/2
3 -x,-y,-z
4 x,-y-1/2,z-1/2

loop_
_atom_site_label
_atom_site_type_symbol
_atom_site_fract_x
_atom_site_fract_y
_atom_site_fract_z
_atom_site_U_iso_or_equiv
_atom_site_adp_type
_atom_site_occupancy
_atom_site_refinement_flags_posn
C1A C 0.09963(12) 0.43703(14) 0.3254(4) 0.0271(9) Uani 1.000000 .
C2A C 0.10617(12) 0.54677(16) 0.2975(4) 0.0297(9) Uani 1.000000 .
C3A C 0.08860(12) 0.49929(15) 0.3825(4) 0.0282(9) Uani 1.000000 .
C4A C 0.06101(12) 0.51290(16) 0.5112(4) 0.0389(10) Uani 1.000000 .
H4A H 0.04892(12) 0.48192(16) 0.5759(4) 0.0466(12) Uiso 1.000000 R
C5A C 0.05062(14) 0.57191(17) 0.5475(5) 0.0485(11) Uani 1.000000 .
H5A H 0.03164(14) 0.58015(17) 0.6369(5) 0.0581(13) Uiso 1.000000 R
C6A C 0.06715(13) 0.61807(17) 0.4572(5) 0.0440(11) Uani 1.000000 .
H6A H 0.05929(13) 0.65778(17) 0.4818(5) 0.0527(13) Uiso 1.000000 R
C7A C 0.09575(13) 0.60551(16) 0.3284(4) 0.0349(10) Uani 1.000000 .
C8A C 0.12017(13) 0.64000(16) 0.2109(4) 0.0356(10) Uani 1.000000 .
C9A C 0.12173(14) 0.70053(16) 0.1772(5) 0.0429(11) Uani 1.000000 .
H9A H 0.10491(14) 0.72748(16) 0.2406(5) 0.0515(13) Uiso 1.000000 R
C10A C 0.14762(15) 0.72098(18) 0.0522(5) 0.0542(12) Uani 1.000000 .
H10A H 0.14925(15) 0.76228(18) 0.0306(5) 0.0650(15) Uiso 1.000000 R
C11A C 0.17148(15) 0.68160(19) -0.0430(5) 0.0553(12) Uani 1.000000 .
H11A H 0.18877(15) 0.69662(19) -0.1306(5) 0.0664(15) Uiso 1.000000 R
C12A C 0.17090(14) 0.62086(17) -0.0142(4) 0.0477(12) Uani 1.000000 .
H12A H 0.18739(14) 0.59439(17) -0.0803(4) 0.0572(14) Uiso 1.000000 R
C13A C 0.14529(13) 0.60030(16) 0.1150(4) 0.0342(10) Uani 1.000000 .
C14A C 0.14309(11) 0.43726(15) 0.2295(4) 0.0241(9) Uani 1.000000 .
C15A C 0.15929(12) 0.48772(15) 0.1497(4) 0.0282(9) Uani 1.000000 .
C16A C 0.19763(13) 0.48346(16) 0.0591(4) 0.0357(10) Uani 1.000000 .
H16A H 0.20923(13) 0.51782(16) 0.0078(4) 0.0428(12) Uiso 1.000000 R
C17A C 0.21903(13) 0.42989(17) 0.0427(4) 0.0381(10) Uani 1.000000 .
H17A H 0.24509(13) 0.42800(17) -0.0210(4) 0.0458(12) Uiso 1.000000 R
C18A C 0.20369(12) 0.37834(15) 0.1167(4) 0.0295(9) Uani 1.000000 .
C19A C 0.16584(12) 0.38435(14) 0.2117(4) 0.0263(9) Uani 1.000000 .
H19A H 0.15514(12) 0.35026(14) 0.2670(4) 0.0316(11) Uiso 1.000000 R
C20A C 0.22557(12) 0.32052(16) 0.0938(4) 0.0283(9) Uani 1.000000 .
C21A C 0.27158(13) 0.31635(17) 0.0649(4) 0.0417(10) Uani 1.000000 .
H21A H 0.28940(13) 0.35137(17) 0.0649(4) 0.0501(12) Uiso 1.000000 R
C22A C 0.29160(13) 0.26266(18) 0.0364(4) 0.0449(11) Uani 1.000000 .
H22A H 0.32281(13) 0.26087(18) 0.0150(4) 0.0538(13) Uiso 1.000000 R
C23A C 0.26627(14) 0.21140(17) 0.0389(4) 0.0364(10) Uani 1.000000 .
C24A C 0.22109(13) 0.21422(16) 0.0705(4) 0.0383(10) Uani 1.000000 .
H24A H 0.20376(13) 0.17887(16) 0.0746(4) 0.0459(12) Uiso 1.000000 R
C25A C 0.20089(13) 0.26836(16) 0.0961(4) 0.0361(10) Uani 1.000000 .
H25A H 0.16956(13) 0.26985(16) 0.1158(4) 0.0433(12) Uiso 1.000000 R
C26A C 0.28760(15) 0.1553(2) 0.0073(5) 0.0470(12) Uani 1.000000 .
C27A C 0.06069(12) 0.41162(16) 0.2076(4) 0.0312(9) Uani 1.000000 .
C28A C 0.04284(14) 0.43370(16) 0.0523(5) 0.0445(11) Uani 1.000000 .
H28A H 0.05462(14) 0.46892(16) 0.0064(5) 0.0534(13) Uiso 1.000000 R
C29A C 0.00743(15) 0.4034(2) -0.0347(5) 0.0594(13) Uani 1.000000 .
H29A H -0.00540(15) 0.4182(2) -0.1407(5) 0.0712(16) Uiso 1.000000 R
C30A C -0.00929(15) 0.3521(2) 0.0309(6) 0.0617(14) Uani 1.000000 .
H30A H -0.03358(15) 0.3319(2) -0.0304(6) 0.0740(16) Uiso 1.000000 R
C31A C 0.00883(14) 0.32936(17) 0.1853(6) 0.0485(12) Uani 1.000000 .
H31A H -0.00256(14) 0.29356(17) 0.2291(6) 0.0582(14) Uiso 1.000000 R
C32A C 0.04393(12) 0.35981(15) 0.2752(5) 0.0329(10) Uani 1.000000 .
C33A C 0.06845(13) 0.34871(16) 0.4412(5) 0.0328(10) Uani 1.000000 .
C34A C 0.06264(15) 0.30491(16) 0.5614(5) 0.0488(12) Uani 1.000000 .
H34A H 0.04078(15) 0.27444(16) 0.5398(5) 0.0586(14) Uiso 1.000000 R
C35A C 0.08932(17) 0.30665(19) 0.7129(6) 0.0566(13) Uani 1.000000 .
H35A H 0.08624(17) 0.27655(19) 0.7957(6) 0.0679(16) Uiso 1.000000 R
C36A C 0.12059(15) 0.35171(19) 0.7461(5) 0.0481(12) Uani 1.000000 .
H36A H 0.13791(15) 0.35289(19) 0.8529(5) 0.0577(14) Uiso 1.000000 R
C37A C 0.12688(13) 0.39509(16) 0.6253(5) 0.0372(10) Uani 1.000000 .
H37A H 0.14884(13) 0.42542(16) 0.6472(5) 0.0446(12) Uiso 1.000000 R
C38A C 0.10059(12) 0.39329(15) 0.4728(4) 0.0286(9) Uani 1.000000 .
C1B C 0.33029(12) 0.58334(15) 0.3295(4) 0.0258(9) Uani 1.000000 .
C2B C 0.34368(12) 0.50113(16) 0.1234(4) 0.0264(9) Uani 1.000000 .
C3B C 0.32562(12) 0.55643(15) 0.1505(4) 0.0261(9) Uani 1.000000 .
C4B C 0.30226(12) 0.58319(15) 0.0126(4) 0.0309(9) Uani 1.000000 .
H4B H 0.28916(12) 0.62119(15) 0.0257(4) 0.0371(11) Uiso 1.000000 R
C5B C 0.29762(13) 0.55504(16) -0.1465(4) 0.0349(10) Uani 1.000000 .
H5B H 0.28083(13) 0.57393(16) -0.2390(4) 0.0419(12) Uiso 1.000000 R
C6B C 0.31691(12) 0.50052(16) -0.1715(4) 0.0336(10) Uani 1.000000 .
H6B H 0.31417(12) 0.48232(16) -0.2807(4) 0.0404(12) Uiso 1.000000 R
C7B C 0.34049(12) 0.47249(15) -0.0341(4) 0.0295(9) Uani 1.000000 .
C8B C 0.36558(13) 0.41803(15) -0.0082(4) 0.0335(10) Uani 1.000000 .
C9B C 0.37513(13) 0.37246(17) -0.1201(5) 0.0415(11) Uani 1.000000 .
H9B H 0.36471(13) 0.37453(17) -0.2373(5) 0.0498(13) Uiso 1.000000 R
C10B C 0.40006(14) 0.32418(17) -0.0574(5) 0.0481(11) Uani 1.000000 .
H10B H 0.40742(14) 0.29327(17) -0.1325(5) 0.0577(14) Uiso 1.000000 R
C11B C 0.41436(14) 0.32078(16) 0.1152(5) 0.0463(11) Uani 1.000000 .
H11B H 0.43059(14) 0.28677(16) 0.1567(5) 0.0556(13) Uiso 1.000000 R
C12B C 0.40559(14) 0.36538(17) 0.2269(5) 0.0435(11) Uani 1.000000 D
H12B H 0.4163(11) 0.3611(11) 0.340(2) 0.0521(13) Uiso 1.000000 DR
C13B C 0.38211(12) 0.41518(16) 0.1662(5) 0.0315(9) Uani 1.000000 .
C14B C 0.36837(12) 0.55135(15) 0.4381(4) 0.0250(9) Uani 1.000000 .
C15B C 0.38371(12) 0.49436(15) 0.4011(4) 0.0275(9) Uani 1.000000 .
C16B C 0.41512(13) 0.46617(16) 0.5154(5) 0.0376(10) Uani 1.000000 D
H16B H 0.4245(11) 0.4284(9) 0.487(4) 0.0451(12) Uiso 1.000000 DR
C17B C 0.43182(13) 0.49425(17) 0.6626(4) 0.0393(10) Uani 1.000000 .
H17B H 0.45215(13) 0.47371(17) 0.7413(4) 0.0472(12) Uiso 1.000000 R
C18B C 0.41953(12) 0.55166(16) 0.6979(4) 0.0296(9) Uani 1.000000 .
C19B C 0.38746(12) 0.57928(15) 0.5848(4) 0.0295(9) Uani 1.000000 .
H19B H 0.37830(12) 0.61856(15) 0.6086(4) 0.0354(11) Uiso 1.000000 R
C20B C 0.43976(12) 0.58111(16) 0.8546(4) 0.0322(9) Uani 1.000000 .
C21B C 0.44518(12) 0.55013(16) 1.0092(4) 0.0336(10) Uani 1.000000 .
H21B H 0.43531(12) 0.51017(16) 1.0139(4) 0.0403(12) Uiso 1.000000 R
C22B C 0.46467(12) 0.57681(16) 1.1552(4) 0.0360(10) Uani 1.000000 .
H22B H 0.46746(12) 0.55550(16) 1.2597(4) 0.0432(12) Uiso 1.000000 R
C23B C 0.48007(13) 0.63439(17) 1.1492(4) 0.0380(10) Uani 1.000000 .
C24B C 0.47548(13) 0.66635(16) 0.9970(5) 0.0395(10) Uani 1.000000 .
H24B H 0.48602(13) 0.70602(16) 0.9926(5) 0.0474(12) Uiso 1.000000 R
C25B C 0.45517(12) 0.63911(16) 0.8517(4) 0.0370(10) Uani 1.000000 .
H25B H 0.45179(12) 0.66080(16) 0.7480(4) 0.0444(12) Uiso 1.000000 R
C26B C 0.50061(15) 0.66232(17) 1.3026(5) 0.0465(12) Uani 1.000000 .
C27B C 0.33672(13) 0.65017(15) 0.3222(4) 0.0280(9) Uani 1.000000 .
C28B C 0.37162(14) 0.68117(16) 0.2557(4) 0.0407(11) Uani 1.000000 .
H28B H 0.39604(14) 0.66079(16) 0.2096(4) 0.0489(13) Uiso 1.000000 R
C29B C 0.37043(16) 0.74256(19) 0.2573(5) 0.0523(12) Uani 1.000000 .
H29B H 0.39443(16) 0.76422(19) 0.2125(5) 0.0628(15) Uiso 1.000000 R
C30B C 0.33546(19) 0.77237(19) 0.3219(5) 0.0612(14) Uani 1.000000 .
H30B H 0.33537(19) 0.81443(19) 0.3215(5) 0.0735(17) Uiso 1.000000 R
C31B C 0.30033(16) 0.74224(19) 0.3877(4) 0.0528(12) Uani 1.000000 .
H31B H 0.27598(16) 0.76319(19) 0.4324(4) 0.0634(15) Uiso 1.000000 R
C32B C 0.30090(14) 0.68031(18) 0.3879(4) 0.0368(10) Uani 1.000000 .
C33B C 0.26842(13) 0.63634(18) 0.4412(4) 0.0351(10) Uani 1.000000 .
C34B C 0.22690(15) 0.6429(2) 0.5100(4) 0.0532(12) Uani 1.000000 .
H34B H 0.21588(15) 0.6812(2) 0.5353(4) 0.0638(15) Uiso 1.000000 R
C35B C 0.20191(15) 0.5935(2) 0.5410(5) 0.0569(13) Uani 1.000000 .
H35B H 0.17339(15) 0.5980(2) 0.5879(5) 0.0683(16) Uiso 1.000000 R
C36B C 0.21710(14) 0.5373(2) 0.5059(4) 0.0513(12) Uani 1.000000 .
H36B H 0.19912(14) 0.5037(2) 0.5290(4) 0.0615(15) Uiso 1.000000 R
C37B C 0.25905(13) 0.52967(18) 0.4362(4) 0.0396(11) Uani 1.000000 .
H37B H 0.26979(13) 0.49137(18) 0.4095(4) 0.0476(13) Uiso 1.000000 R
C38B C 0.28406(12) 0.57941(17) 0.4078(4) 0.0288(9) Uani 1.000000 .
N1A N 0.13663(10) 0.54200(13) 0.1711(3) 0.0307(8) Uani 1.000000 .
N2A N 0.30445(13) 0.11084(16) -0.0186(4) 0.0642(12) Uani 1.000000 .
N1B N 0.36856(9) 0.46771(12) 0.2454(3) 0.0276(7) Uani 1.000000 .
N2B N 0.51652(13) 0.68427(15) 1.4235(4) 0.0646(12) Uani 1.000000 .

loop_
_atom_site_aniso_label
_atom_site_aniso_U_11
_atom_site_aniso_U_22
_atom_site_aniso_U_33
_atom_site_aniso_U_12
_atom_site_aniso_U_13
_atom_site_aniso_U_23
C1A 0.027(2) 0.026(2) 0.027(2) 0.0006(17) 0.0006(18) 0.0009(17)
C2A 0.031(2) 0.032(3) 0.025(2) 0.002(2) -0.0073(19) -0.0001(19)
C3A 0.025(2) 0.031(2) 0.028(2) 0.0036(19) -0.0001(18) -0.0028(19)
C4A 0.036(3) 0.035(3) 0.046(3) -0.001(2) 0.007(2) -0.005(2)
C5A 0.044(3) 0.041(3) 0.062(3) 0.007(2) 0.017(2) -0.011(2)
C6A 0.041(3) 0.034(3) 0.057(3) 0.006(2) 0.000(2) -0.011(2)
C7A 0.038(3) 0.030(3) 0.035(3) 0.005(2) -0.010(2) -0.0051(19)
C8A 0.043(3) 0.030(3) 0.032(2) -0.005(2) -0.013(2) -0.001(2)
C9A 0.047(3) 0.032(3) 0.048(3) -0.003(2) -0.014(2) -0.001(2)
C10A 0.067(4) 0.035(3) 0.058(3) -0.013(3) -0.012(3) 0.002(2)
C11A 0.075(4) 0.042(3) 0.047(3) -0.013(3) -0.004(3) 0.015(2)
C12A 0.067(3) 0.041(3) 0.035(3) -0.004(2) 0.001(2) 0.003(2)
C13A 0.040(3) 0.036(3) 0.025(2) -0.005(2) -0.007(2) 0.002(2)
C14A 0.022(2) 0.029(2) 0.021(2) -0.0030(18) -0.0014(17) -0.0002(17)
C15A 0.036(3) 0.028(3) 0.021(2) 0.000(2) -0.0019(19) -0.0047(18)
C16A 0.043(3) 0.036(3) 0.028(2) -0.006(2) 0.008(2) 0.0002(19)
C17A 0.034(3) 0.048(3) 0.033(2) -0.007(2) 0.0122(19) -0.005(2)
C18A 0.030(3) 0.031(3) 0.028(2) -0.0078(19) 0.0086(19) -0.0049(18)
C19A 0.031(2) 0.024(2) 0.023(2) -0.0019(19) -0.0005(18) 0.0049(17)
C20A 0.028(3) 0.033(3) 0.025(2) -0.001(2) 0.0030(18) -0.0030(18)
C21A 0.035(3) 0.035(3) 0.057(3) -0.006(2) 0.013(2) -0.002(2)
C22A 0.031(3) 0.049(3) 0.056(3) 0.006(2) 0.011(2) -0.004(2)
C23A 0.042(3) 0.036(3) 0.032(2) 0.005(2) 0.008(2) -0.0021(19)
C24A 0.036(3) 0.035(3) 0.044(2) -0.001(2) 0.005(2) -0.001(2)
C25A 0.033(3) 0.039(3) 0.037(2) -0.000(2) 0.0112(19) -0.0060(19)
C26A 0.047(3) 0.060(3) 0.035(3) 0.008(3) 0.009(2) 0.004(2)
C27A 0.025(2) 0.033(2) 0.036(2) 0.0054(19) -0.0022(19) -0.006(2)
C28A 0.046(3) 0.041(3) 0.044(3) 0.004(2) -0.009(2) -0.009(2)
C29A 0.051(3) 0.064(3) 0.059(3) 0.011(3) -0.024(3) -0.018(3)
C30A 0.038(3) 0.059(4) 0.085(4) 0.008(3) -0.018(3) -0.037(3)
C31A 0.041(3) 0.033(3) 0.072(3) -0.000(2) 0.008(3) -0.021(2)
C32A 0.028(3) 0.026(2) 0.046(3) 0.0008(19) 0.009(2) -0.015(2)
C33A 0.032(3) 0.031(3) 0.036(3) 0.004(2) 0.013(2) -0.005(2)
C34A 0.062(3) 0.035(3) 0.053(3) -0.004(2) 0.029(3) -0.003(2)
C35A 0.079(4) 0.048(3) 0.046(3) 0.010(3) 0.028(3) 0.016(2)
C36A 0.053(3) 0.058(3) 0.034(3) 0.016(3) 0.010(2) 0.007(2)
C37A 0.034(3) 0.043(3) 0.036(2) 0.004(2) 0.008(2) 0.002(2)
C38A 0.032(3) 0.026(2) 0.030(2) 0.0036(19) 0.0108(19) -0.0031(18)
C1B 0.027(2) 0.035(2) 0.016(2) -0.0006(18) 0.0008(17) -0.0011(17)
C2B 0.031(2) 0.031(2) 0.018(2) -0.0050(19) 0.0041(18) 0.0046(19)
C3B 0.025(2) 0.034(3) 0.020(2) -0.0039(18) 0.0029(18) 0.0042(18)
C4B 0.033(2) 0.036(2) 0.024(2) 0.0007(19) 0.0024(19) -0.0002(19)
C5B 0.044(3) 0.039(3) 0.021(2) 0.000(2) -0.0037(19) 0.0054(19)
C6B 0.043(3) 0.039(3) 0.020(2) -0.010(2) 0.0065(19) -0.0018(19)
C7B 0.035(3) 0.034(2) 0.021(2) -0.008(2) 0.0083(18) 0.0017(19)
C8B 0.041(3) 0.028(2) 0.033(2) -0.004(2) 0.012(2) -0.004(2)
C9B 0.053(3) 0.039(3) 0.033(2) -0.008(2) 0.010(2) -0.005(2)
C10B 0.059(3) 0.036(3) 0.051(3) -0.004(2) 0.017(2) -0.011(2)
C11B 0.054(3) 0.031(3) 0.055(3) -0.001(2) 0.011(2) 0.006(2)
C12B 0.054(3) 0.033(3) 0.043(3) -0.001(2) 0.005(2) -0.000(2)
C13B 0.033(2) 0.030(3) 0.032(2) -0.002(2) 0.0080(19) 0.0042(19)
C14B 0.028(2) 0.028(2) 0.019(2) -0.0002(18) 0.0029(18) 0.0024(17)
C15B 0.031(2) 0.030(2) 0.021(2) -0.0014(19) 0.0046(18) 0.0033(19)
C16B 0.046(3) 0.032(3) 0.034(2) 0.009(2) -0.004(2) -0.002(2)
C17B 0.039(3) 0.041(3) 0.036(3) 0.008(2) -0.009(2) 0.003(2)
C18B 0.027(2) 0.032(3) 0.030(2) -0.0034(19) 0.0014(19) 0.0023(19)
C19B 0.031(2) 0.031(2) 0.027(2) 0.0018(19) 0.0042(19) -0.0014(19)
C20B 0.030(2) 0.034(3) 0.032(2) -0.0017(19) 0.0032(19) 0.003(2)
C21B 0.029(2) 0.035(2) 0.035(2) -0.0012(19) -0.0031(19) 0.006(2)
C22B 0.037(3) 0.045(3) 0.026(2) 0.000(2) -0.0039(19) 0.004(2)
C23B 0.039(3) 0.044(3) 0.030(2) -0.001(2) -0.001(2) -0.002(2)
C24B 0.043(3) 0.038(3) 0.037(3) -0.006(2) -0.003(2) -0.002(2)
C25B 0.034(3) 0.046(3) 0.031(2) 0.000(2) -0.000(2) 0.006(2)
C26B 0.057(3) 0.045(3) 0.037(3) -0.001(2) -0.002(2) -0.001(2)
C27B 0.037(3) 0.030(2) 0.016(2) 0.008(2) -0.0075(18) -0.0004(17)
C28B 0.054(3) 0.028(3) 0.039(2) -0.000(2) -0.001(2) 0.001(2)
C29B 0.077(4) 0.043(3) 0.037(3) -0.009(3) 0.002(2) -0.001(2)
C30B 0.113(5) 0.037(3) 0.034(3) -0.002(3) 0.003(3) 0.004(2)
C31B 0.085(4) 0.043(3) 0.030(3) 0.022(3) 0.000(2) -0.002(2)
C32B 0.048(3) 0.044(3) 0.018(2) 0.009(2) -0.001(2) 0.0004(19)
C33B 0.031(3) 0.058(3) 0.015(2) 0.017(2) -0.0035(19) -0.0048(19)
C34B 0.040(3) 0.086(4) 0.034(3) 0.022(3) 0.001(2) 0.001(2)
C35B 0.029(3) 0.113(4) 0.028(3) 0.003(3) -0.004(2) -0.003(3)
C36B 0.038(3) 0.092(4) 0.024(2) -0.023(3) -0.003(2) 0.000(2)
C37B 0.039(3) 0.065(3) 0.014(2) -0.014(2) -0.0035(19) -0.0048(19)
C38B 0.028(2) 0.047(3) 0.0102(19) -0.001(2) -0.0025(17) -0.0022(18)
N1A 0.040(2) 0.030(2) 0.0223(18) -0.0023(16) 0.0011(16) 0.0009(14)
N2A 0.069(3) 0.059(3) 0.066(3) 0.023(2) 0.016(2) 0.005(2)
N1B 0.036(2) 0.0288(19) 0.0183(17) 0.0014(15) 0.0036(15) -0.0016(15)
N2B 0.085(3) 0.061(3) 0.045(2) -0.007(2) -0.015(2) -0.006(2)

loop_
_atom_type_symbol
_atom_type_scat_dispersion_real
_atom_type_scat_dispersion_imag
_atom_type_scat_Cromer_Mann_a1
_atom_type_scat_Cromer_Mann_a2
_atom_type_scat_Cromer_Mann_a3
_atom_type_scat_Cromer_Mann_a4
_atom_type_scat_Cromer_Mann_b1
_atom_type_scat_Cromer_Mann_b2
_atom_type_scat_Cromer_Mann_b3
_atom_type_scat_Cromer_Mann_b4
_atom_type_scat_Cromer_Mann_c
_atom_type_scat_source
_atom_type_scat_dispersion_source
C 0.00313 0.00162 2.31000 1.02000 1.58860 0.86500 20.84390 10.20750 0.56870 51.65120 0.21560 'International Tables Volume C Table 6.1.1.4 (pp. 500-502)' 'Brennan, Cowan, Rev. Sci. Instrum., 1992, 63, 850'
H 0.00000 0.00000 0.49300 0.32291 0.14019 0.04081 10.51090 26.12570 3.14236 57.79970 0.00304 'International Tables Volume C Table 6.1.1.4 (pp. 500-502)' 'Brennan, Cowan, Rev. Sci. Instrum., 1992, 63, 850'
N 0.00612 0.00332 12.21260 3.13220 2.01250 1.16630 0.00570 9.89330 28.99750 0.58260 -11.52900 'International Tables Volume C Table 6.1.1.4 (pp. 500-502)' 'Brennan, Cowan, Rev. Sci. Instrum., 1992, 63, 850'

loop_
_geom_angle_atom_site_label_1
_geom_angle_atom_site_label_2
_geom_angle_atom_site_label_3
_geom_angle
_geom_angle_site_symmetry_1
_geom_angle_site_symmetry_3
_geom_angle_publ_flag
C14A C1A C3A 110.3(3) . . ?
C27A C1A C3A 111.0(3) . . ?
C27A C1A C14A 108.8(3) . . ?
C38A C1A C3A 111.6(3) . . ?
C38A C1A C14A 114.0(3) . . ?
C38A C1A C27A 100.8(3) . . ?
C7A C2A C3A 124.1(3) . . ?
N1A C2A C3A 124.7(3) . . ?
N1A C2A C7A 111.2(3) . . ?
C2A C3A C1A 118.5(3) . . ?
C4A C3A C1A 125.1(3) . . ?
C4A C3A C2A 116.4(3) . . ?
H4A C4A C3A 119.6(2) . . ?
C5A C4A C3A 120.7(4) . . ?
C5A C4A H4A 119.6(2) . . ?
H5A C5A C4A 119.1(2) . . ?
C6A C5A C4A 121.7(4) . . ?
C6A C5A H5A 119.1(2) . . ?
H6A C6A C5A 120.7(2) . . ?
C7A C6A C5A 118.6(4) . . ?
C7A C6A H6A 120.7(2) . . ?
C6A C7A C2A 118.4(4) . . ?
C8A C7A C2A 106.0(3) . . ?
C8A C7A C6A 135.6(4) . . ?
C9A C8A C7A 132.6(4) . . ?
C13A C8A C7A 107.8(3) . . ?
C13A C8A C9A 119.6(4) . . ?
H9A C9A C8A 120.2(2) . . ?
C10A C9A C8A 119.7(4) . . ?
C10A C9A H9A 120.2(2) . . ?
H10A C10A C9A 119.9(2) . . ?
C11A C10A C9A 120.3(4) . . ?
C11A C10A H10A 119.9(2) . . ?
H11A C11A C10A 118.9(2) . . ?
C12A C11A C10A 122.1(4) . . ?
C12A C11A H11A 118.9(3) . . ?
H12A C12A C11A 121.2(3) . . ?
C13A C12A C11A 117.5(4) . . ?
C13A C12A H12A 121.2(2) . . ?
C12A C13A C8A 120.8(4) . . ?
N1A C13A C8A 108.0(3) . . ?
N1A C13A C12A 131.1(4) . . ?
C15A C14A C1A 123.2(3) . . ?
C19A C14A C1A 118.5(3) . . ?
C19A C14A C15A 118.2(3) . . ?
C16A C15A C14A 119.5(3) . . ?
N1A C15A C14A 118.1(3) . . ?
N1A C15A C16A 122.3(3) . . ?
H16A C16A C15A 119.7(2) . . ?
C17A C16A C15A 120.5(3) . . ?
C17A C16A H16A 119.7(2) . . ?
H17A C17A C16A 119.0(2) . . ?
C18A C17A C16A 122.0(3) . . ?
C18A C17A H17A 119.0(2) . . ?
C19A C18A C17A 116.1(3) . . ?
C20A C18A C17A 122.0(3) . . ?
C20A C18A C19A 121.8(3) . . ?
C18A C19A C14A 123.5(3) . . ?
H19A C19A C14A 118.2(2) . . ?
H19A C19A C18A 118.2(2) . . ?
C21A C20A C18A 121.3(3) . . ?
C25A C20A C18A 121.0(3) . . ?
C25A C20A C21A 117.6(3) . . ?
H21A C21A C20A 119.3(2) . . ?
C22A C21A C20A 121.4(4) . . ?
C22A C21A H21A 119.3(2) . . ?
H22A C22A C21A 120.1(2) . . ?
C23A C22A C21A 119.8(4) . . ?
C23A C22A H22A 120.1(2) . . ?
C24A C23A C22A 119.9(4) . . ?
C26A C23A C22A 119.3(4) . . ?
C26A C23A C24A 120.8(4) . . ?
H24A C24A C23A 119.9(2) . . ?
C25A C24A C23A 120.1(4) . . ?
C25A C24A H24A 119.9(2) . . ?
C24A C25A C20A 121.1(4) . . ?
H25A C25A C20A 119.4(2) . . ?
H25A C25A C24A 119.4(2) . . ?
N2A C26A C23A 179.7(4) . . ?
C28A C27A C1A 128.0(3) . . ?
C32A C27A C1A 110.9(3) . . ?
C32A C27A C28A 121.1(4) . . ?
H28A C28A C27A 120.7(2) . . ?
C29A C28A C27A 118.7(4) . . ?
C29A C28A H28A 120.7(3) . . ?
H29A C29A C28A 119.7(3) . . ?
C30A C29A C28A 120.6(4) . . ?
C30A C29A H29A 119.7(3) . . ?
H30A C30A C29A 119.5(3) . . ?
C31A C30A C29A 120.9(4) . . ?
C31A C30A H30A 119.5(3) . . ?
H31A C31A C30A 120.5(3) . . ?
C32A C31A C30A 119.0(4) . . ?
C32A C31A H31A 120.5(3) . . ?
C31A C32A C27A 119.7(4) . . ?
C33A C32A C27A 108.5(3) . . ?
C33A C32A C31A 131.8(4) . . ?
C34A C33A C32A 130.6(4) . . ?
C38A C33A C32A 108.6(3) . . ?
C38A C33A C34A 120.8(4) . . ?
H34A C34A C33A 120.8(2) . . ?
C35A C34A C33A 118.4(4) . . ?
C35A C34A H34A 120.8(2) . . ?
H35A C35A C34A 119.6(2) . . ?
C36A C35A C34A 120.9(4) . . ?
C36A C35A H35A 119.6(3) . . ?
H36A C36A C35A 119.6(3) . . ?
C37A C36A C35A 120.8(4) . . ?
C37A C36A H36A 119.6(3) . . ?
H37A C37A C36A 120.7(3) . . ?
C38A C37A C36A 118.6(4) . . ?
C38A C37A H37A 120.7(2) . . ?
C33A C38A C1A 111.1(3) . . ?
C37A C38A C1A 128.3(3) . . ?
C37A C38A C33A 120.5(3) . . ?
C14B C1B C3B 109.6(3) . . ?
C27B C1B C3B 111.2(3) . . ?
C27B C1B C14B 113.5(3) . . ?
C38B C1B C3B 108.8(3) . . ?
C38B C1B C14B 112.6(3) . . ?
C38B C1B C27B 100.9(3) . . ?
C7B C2B C3B 123.8(3) . . ?
N1B C2B C3B 125.2(3) . . ?
N1B C2B C7B 111.0(3) . . ?
C2B C3B C1B 119.5(3) . . ?
C4B C3B C1B 123.6(3) . . ?
C4B C3B C2B 116.8(3) . . ?
H4B C4B C3B 119.6(2) . . ?
C5B C4B C3B 120.8(3) . . ?
C5B C4B H4B 119.6(2) . . ?
H5B C5B C4B 119.3(2) . . ?
C6B C5B C4B 121.3(3) . . ?
C6B C5B H5B 119.3(2) . . ?
H6B C6B C5B 120.5(2) . . ?
C7B C6B C5B 118.9(3) . . ?
C7B C6B H6B 120.5(2) . . ?
C6B C7B C2B 118.3(3) . . ?
C8B C7B C2B 105.7(3) . . ?
C8B C7B C6B 136.0(3) . . ?
C9B C8B C7B 131.7(4) . . ?
C13B C8B C7B 108.1(3) . . ?
C13B C8B C9B 120.2(3) . . ?
H9B C9B C8B 120.5(2) . . ?
C10B C9B C8B 118.9(4) . . ?
C10B C9B H9B 120.5(2) . . ?
H10B C10B C9B 119.9(2) . . ?
C11B C10B C9B 120.3(4) . . ?
C11B C10B H10B 119.9(2) . . ?
H11B C11B C10B 119.2(2) . . ?
C12B C11B C10B 121.6(4) . . ?
C12B C11B H11B 119.2(2) . . ?
H12B C12B C11B 118.1(18) . . ?
C13B C12B C11B 119.2(4) . . ?
C13B C12B H12B 122.7(18) . . ?
C12B C13B C8B 119.7(3) . . ?
N1B C13B C8B 107.4(3) . . ?
N1B C13B C12B 132.9(3) . . ?
C15B C14B C1B 123.4(3) . . ?
C19B C14B C1B 118.6(3) . . ?
C19B C14B C15B 118.0(3) . . ?
C16B C15B C14B 119.7(3) . . ?
N1B C15B C14B 119.1(3) . . ?
N1B C15B C16B 121.2(3) . . ?
H16B C16B C15B 117.6(19) . . ?
C17B C16B C15B 120.6(3) . . ?
C17B C16B H16B 122(2) . . ?
H17B C17B C16B 119.4(2) . . ?
C18B C17B C16B 121.2(3) . . ?
C18B C17B H17B 119.4(2) . . ?
C19B C18B C17B 117.9(3) . . ?
C20B C18B C17B 119.5(3) . . ?
C20B C18B C19B 122.6(3) . . ?
C18B C19B C14B 122.4(3) . . ?
H19B C19B C14B 118.8(2) . . ?
H19B C19B C18B 118.8(2) . . ?
C21B C20B C18B 120.6(3) . . ?
C25B C20B C18B 121.4(3) . . ?
C25B C20B C21B 118.0(3) . . ?
H21B C21B C20B 119.5(2) . . ?
C22B C21B C20B 121.1(3) . . ?
C22B C21B H21B 119.5(2) . . ?
H22B C22B C21B 120.0(2) . . ?
C23B C22B C21B 120.0(3) . . ?
C23B C22B H22B 120.0(2) . . ?
C24B C23B C22B 120.4(3) . . ?
C26B C23B C22B 119.9(3) . . ?
C26B C23B C24B 119.7(4) . . ?
H24B C24B C23B 120.6(2) . . ?
C25B C24B C23B 118.9(3) . . ?
C25B C24B H24B 120.6(2) . . ?
C24B C25B C20B 121.7(3) . . ?
H25B C25B C20B 119.2(2) . . ?
H25B C25B C24B 119.2(2) . . ?
N2B C26B C23B 179.6(5) . . ?
C28B C27B C1B 128.0(3) . . ?
C32B C27B C1B 111.7(3) . . ?
C32B C27B C28B 120.2(3) . . ?
H28B C28B C27B 120.5(2) . . ?
C29B C28B C27B 118.9(4) . . ?
C29B C28B H28B 120.5(3) . . ?
H29B C29B C28B 119.4(3) . . ?
C30B C29B C28B 121.2(4) . . ?
C30B C29B H29B 119.4(3) . . ?
H30B C30B C29B 119.6(3) . . ?
C31B C30B C29B 120.7(4) . . ?
C31B C30B H30B 119.6(3) . . ?
H31B C31B C30B 120.4(3) . . ?
C32B C31B C30B 119.1(4) . . ?
C32B C31B H31B 120.4(3) . . ?
C31B C32B C27B 119.9(4) . . ?
C33B C32B C27B 107.9(3) . . ?
C33B C32B C31B 132.1(4) . . ?
C34B C33B C32B 131.1(4) . . ?
C38B C33B C32B 109.7(3) . . ?
C38B C33B C34B 119.1(4) . . ?
H34B C34B C33B 120.5(3) . . ?
C35B C34B C33B 119.1(4) . . ?
C35B C34B H34B 120.5(3) . . ?
H35B C35B C34B 119.1(3) . . ?
C36B C35B C34B 121.8(4) . . ?
C36B C35B H35B 119.1(3) . . ?
H36B C36B C35B 120.0(3) . . ?
C37B C36B C35B 120.0(4) . . ?
C37B C36B H36B 120.0(3) . . ?
H37B C37B C36B 121.1(3) . . ?
C38B C37B C36B 117.7(4) . . ?
C38B C37B H37B 121.1(2) . . ?
C33B C38B C1B 109.7(3) . . ?
C37B C38B C1B 128.0(3) . . ?
C37B C38B C33B 122.2(4) . . ?
C13A N1A C2A 106.9(3) . . ?
C15A N1A C2A 119.3(3) . . ?
C15A N1A C13A 132.1(3) . . ?
C13B N1B C2B 107.8(3) . . ?
C15B N1B C2B 119.1(3) . . ?
C15B N1B C13B 131.4(3) . . ?

loop_
_geom_bond_atom_site_label_1
_geom_bond_atom_site_label_2
_geom_bond_distance
_geom_bond_site_symmetry_2
_geom_bond_publ_flag
C1A C3A 1.519(4) . ?
C1A C14A 1.536(4) . ?
C1A C27A 1.532(5) . ?
C1A C38A 1.521(4) . ?
C2A C3A 1.385(4) . ?
C2A C7A 1.387(4) . ?
C2A N1A 1.393(4) . ?
C3A C4A 1.380(4) . ?
C4A H4A 0.9500 . ?
C4A C5A 1.402(4) . ?
C5A H5A 0.9500 . ?
C5A C6A 1.371(5) . ?
C6A H6A 0.9500 . ?
C6A C7A 1.395(5) . ?
C7A C8A 1.442(5) . ?
C8A C9A 1.394(4) . ?
C8A C13A 1.416(5) . ?
C9A H9A 0.9500 . ?
C9A C10A 1.369(5) . ?
C10A H10A 0.9500 . ?
C10A C11A 1.388(5) . ?
C11A H11A 0.9500 . ?
C11A C12A 1.391(5) . ?
C12A H12A 0.9500 . ?
C12A C13A 1.391(5) . ?
C13A N1A 1.418(4) . ?
C14A C15A 1.402(4) . ?
C14A C19A 1.383(4) . ?
C15A C16A 1.386(5) . ?
C15A N1A 1.413(4) . ?
C16A H16A 0.9500 . ?
C16A C17A 1.376(5) . ?
C17A H17A 0.9500 . ?
C17A C18A 1.392(4) . ?
C18A C19A 1.397(4) . ?
C18A C20A 1.474(4) . ?
C19A H19A 0.9500 . ?
C20A C21A 1.397(5) . ?
C20A C25A 1.386(4) . ?
C21A H21A 0.9500 . ?
C21A C22A 1.375(5) . ?
C22A H22A 0.9500 . ?
C22A C23A 1.379(5) . ?
C23A C24A 1.377(5) . ?
C23A C26A 1.445(5) . ?
C24A H24A 0.9500 . ?
C24A C25A 1.382(4) . ?
C25A H25A 0.9500 . ?
C26A N2A 1.145(5) . ?
C27A C28A 1.385(5) . ?
C27A C32A 1.391(4) . ?
C28A H28A 0.9500 . ?
C28A C29A 1.387(5) . ?
C29A H29A 0.9500 . ?
C29A C30A 1.376(5) . ?
C30A H30A 0.9500 . ?
C30A C31A 1.387(5) . ?
C31A H31A 0.9500 . ?
C31A C32A 1.391(5) . ?
C32A C33A 1.466(5) . ?
C33A C34A 1.387(5) . ?
C33A C38A 1.393(5) . ?
C34A H34A 0.9500 . ?
C34A C35A 1.378(5) . ?
C35A H35A 0.9500 . ?
C35A C36A 1.386(5) . ?
C36A H36A 0.9500 . ?
C36A C37A 1.386(5) . ?
C37A H37A 0.9500 . ?
C37A C38A 1.379(4) . ?
C1B C3B 1.529(4) . ?
C1B C14B 1.540(4) . ?
C1B C27B 1.523(4) . ?
C1B C38B 1.542(4) . ?
C2B C3B 1.381(4) . ?
C2B C7B 1.394(4) . ?
C2B N1B 1.387(4) . ?
C3B C4B 1.380(4) . ?
C4B H4B 0.9500 . ?
C4B C5B 1.400(4) . ?
C5B H5B 0.9500 . ?
C5B C6B 1.377(4) . ?
C6B H6B 0.9500 . ?
C6B C7B 1.392(4) . ?
C7B C8B 1.442(5) . ?
C8B C9B 1.396(4) . ?
C8B C13B 1.422(4) . ?
C9B H9B 0.9500 . ?
C9B C10B 1.385(5) . ?
C10B H10B 0.9500 . ?
C10B C11B 1.393(5) . ?
C11B H11B 0.9500 . ?
C11B C12B 1.374(5) . ?
C12B H12B 0.926(16) . ?
C12B C13B 1.387(5) . ?
C13B N1B 1.412(4) . ?
C14B C15B 1.402(4) . ?
C14B C19B 1.396(4) . ?
C15B C16B 1.395(5) . ?
C15B N1B 1.406(4) . ?
C16B H16B 0.929(16) . ?
C16B C17B 1.378(5) . ?
C17B H17B 0.9500 . ?
C17B C18B 1.380(4) . ?
C18B C19B 1.396(4) . ?
C18B C20B 1.485(4) . ?
C19B H19B 0.9500 . ?
C20B C21B 1.401(4) . ?
C20B C25B 1.387(4) . ?
C21B H21B 0.9500 . ?
C21B C22B 1.383(4) . ?
C22B H22B 0.9500 . ?
C22B C23B 1.379(5) . ?
C23B C24B 1.395(4) . ?
C23B C26B 1.453(5) . ?
C24B H24B 0.9500 . ?
C24B C25B 1.392(4) . ?
C25B H25B 0.9500 . ?
C26B N2B 1.141(4) . ?
C27B C28B 1.381(5) . ?
C27B C32B 1.390(5) . ?
C28B H28B 0.9500 . ?
C28B C29B 1.387(5) . ?
C29B H29B 0.9500 . ?
C29B C30B 1.363(5) . ?
C30B H30B 0.9500 . ?
C30B C31B 1.373(5) . ?
C31B H31B 0.9500 . ?
C31B C32B 1.399(5) . ?
C32B C33B 1.463(5) . ?
C33B C34B 1.385(5) . ?
C33B C38B 1.398(5) . ?
C34B H34B 0.9500 . ?
C34B C35B 1.371(5) . ?
C35B H35B 0.9500 . ?
C35B C36B 1.381(5) . ?
C36B H36B 0.9500 . ?
C36B C37B 1.403(5) . ?
C37B H37B 0.9500 . ?
C37B C38B 1.372(5) . ?

loop_
_geom_torsion_atom_site_label_1
_geom_torsion_atom_site_label_2
_geom_torsion_atom_site_label_3
_geom_torsion_atom_site_label_4
_geom_torsion
_geom_torsion_site_symmetry_1
_geom_torsion_site_symmetry_2
_geom_torsion_site_symmetry_3
_geom_torsion_site_symmetry_4
_geom_torsion_publ_flag
C1A C3A C2A C7A 174.7(3) . . . . ?
C1A C3A C2A N1A -5.6(4) . . . . ?
C1A C3A C4A C5A -176.0(4) . . . . ?
C1A C14A C15A C16A -177.0(3) . . . . ?
C1A C14A C15A N1A 5.6(4) . . . . ?
C1A C14A C19A C18A 175.1(3) . . . . ?
C1A C27A C28A C29A 179.7(4) . . . . ?
C1A C27A C32A C31A -178.9(3) . . . . ?
C1A C27A C32A C33A 2.3(3) . . . . ?
C1A C38A C33A C32A -0.7(3) . . . . ?
C1A C38A C33A C34A -178.2(3) . . . . ?
C1A C38A C37A C36A 176.9(4) . . . . ?
C2A C3A C1A C14A 22.3(3) . . . . ?
C2A C3A C1A C27A -98.4(3) . . . . ?
C2A C3A C1A C38A 150.1(3) . . . . ?
C2A C3A C4A C5A 2.1(4) . . . . ?
C2A C7A C6A C5A -0.0(4) . . . . ?
C2A C7A C8A C9A 177.0(3) . . . . ?
C2A C7A C8A C13A -1.1(3) . . . . ?
C2A N1A C13A C8A 0.8(3) . . . . ?
C2A N1A C13A C12A -176.0(3) . . . . ?
C2A N1A C15A C14A 13.9(3) . . . . ?
C2A N1A C15A C16A -163.4(3) . . . . ?
C3A C1A C14A C15A -22.9(3) . . . . ?
C3A C1A C14A C19A 161.3(3) . . . . ?
C3A C1A C27A C28A 59.9(3) . . . . ?
C3A C1A C27A C32A -120.9(3) . . . . ?
C3A C1A C38A C33A 119.8(3) . . . . ?
C3A C1A C38A C37A -57.4(3) . . . . ?
C3A C2A C7A C6A 2.5(4) . . . . ?
C3A C2A C7A C8A -178.6(4) . . . . ?
C3A C2A N1A C13A 178.8(3) . . . . ?
C3A C2A N1A C15A -14.3(4) . . . . ?
C3A C4A C5A C6A 0.2(4) . . . . ?
C4A C3A C1A C14A -159.7(4) . . . . ?
C4A C3A C1A C27A 79.7(4) . . . . ?
C4A C3A C1A C38A -31.8(4) . . . . ?
C4A C3A C2A C7A -3.5(4) . . . . ?
C4A C3A C2A N1A 176.2(3) . . . . ?
C4A C5A C6A C7A -1.3(4) . . . . ?
C5A C6A C7A C8A -178.4(3) . . . . ?
C6A C7A C2A N1A -177.2(3) . . . . ?
C6A C7A C8A C9A -4.4(6) . . . . ?
C6A C7A C8A C13A 177.4(5) . . . . ?
C7A C2A N1A C13A -1.5(3) . . . . ?
C7A C2A N1A C15A 165.4(3) . . . . ?
C7A C8A C9A C10A -178.2(4) . . . . ?
C7A C8A C13A C12A 177.4(3) . . . . ?
C7A C8A C13A N1A 0.2(3) . . . . ?
C8A C7A C2A N1A 1.6(3) . . . . ?
C8A C9A C10A C11A 1.3(4) . . . . ?
C8A C13A C12A C11A 1.2(4) . . . . ?
C8A C13A N1A C15A -163.8(3) . . . . ?
C9A C8A C13A C12A -1.1(4) . . . . ?
C9A C8A C13A N1A -178.2(3) . . . . ?
C9A C10A C11A C12A -1.2(5) . . . . ?
C10A C9A C8A C13A -0.2(4) . . . . ?
C10A C11A C12A C13A -0.0(5) . . . . ?
C11A C12A C13A N1A 177.6(3) . . . . ?
C12A C13A N1A C15A 19.5(5) . . . . ?
C13A N1A C15A C14A 177.0(4) . . . . ?
C13A N1A C15A C16A -0.4(4) . . . . ?
C14A C1A C27A C28A -61.6(3) . . . . ?
C14A C1A C27A C32A 117.6(3) . . . . ?
C14A C1A C38A C33A -114.4(3) . . . . ?
C14A C1A C38A C37A 68.5(3) . . . . ?
C14A C15A C16A C17A 1.9(4) . . . . ?
C14A C19A C18A C17A 2.1(4) . . . . ?
C14A C19A C18A C20A -176.9(3) . . . . ?
C15A C14A C1A C27A 99.0(3) . . . . ?
C15A C14A C1A C38A -149.4(3) . . . . ?
C15A C14A C19A C18A -0.8(4) . . . . ?
C15A C16A C17A C18A -0.6(4) . . . . ?
C16A C15A C14A C19A -1.2(4) . . . . ?
C16A C17A C18A C19A -1.3(4) . . . . ?
C16A C17A C18A C20A 177.6(3) . . . . ?
C17A C16A C15A N1A 179.3(3) . . . . ?
C17A C18A C20A C21A 28.2(4) . . . . ?
C17A C18A C20A C25A -150.3(3) . . . . ?
C18A C20A C21A C22A -177.2(3) . . . . ?
C18A C20A C25A C24A 178.4(3) . . . . ?
C19A C14A C1A C27A -76.8(3) . . . . ?
C19A C14A C1A C38A 34.8(3) . . . . ?
C19A C14A C15A N1A -178.6(3) . . . . ?
C19A C18A C20A C21A -152.9(3) . . . . ?
C19A C18A C20A C25A 28.6(4) . . . . ?
C20A C21A C22A C23A -1.1(4) . . . . ?
C20A C25A C24A C23A -1.1(4) . . . . ?
C21A C20A C25A C24A -0.1(4) . . . . ?
C21A C22A C23A C24A -0.2(4) . . . . ?
C21A C22A C23A C26A 179.5(3) . . . . ?
C22A C21A C20A C25A 1.3(4) . . . . ?
C22A C23A C24A C25A 1.3(4) . . . . ?
C25A C24A C23A C26A -178.4(3) . . . . ?
C27A C1A C38A C33A 2.0(3) . . . . ?
C27A C1A C38A C37A -175.2(2) . . . . ?
C27A C28A C29A C30A -0.7(4) . . . . ?
C27A C32A C31A C30A -1.1(4) . . . . ?
C27A C32A C33A C34A 176.1(3) . . . . ?
C27A C32A C33A C38A -1.0(3) . . . . ?
C28A C27A C1A C38A 178.2(4) . . . . ?
C28A C27A C32A C31A 0.4(4) . . . . ?
C28A C27A C32A C33A -178.4(3) . . . . ?
C28A C29A C30A C31A -0.1(5) . . . . ?
C29A C28A C27A C32A 0.6(4) . . . . ?
C29A C30A C31A C32A 1.0(5) . . . . ?
C30A C31A C32A C33A 177.3(3) . . . . ?
C31A C32A C33A C34A -2.4(5) . . . . ?
C31A C32A C33A C38A -179.6(4) . . . . ?
C32A C27A C1A C38A -2.6(3) . . . . ?
C32A C33A C34A C35A -176.7(4) . . . . ?
C32A C33A C38A C37A 176.7(3) . . . . ?
C33A C34A C35A C36A 1.3(4) . . . . ?
C33A C38A C37A C36A -0.0(4) . . . . ?
C34A C33A C38A C37A -0.8(4) . . . . ?
C34A C35A C36A C37A -2.2(5) . . . . ?
C35A C34A C33A C38A 0.2(4) . . . . ?
C35A C36A C37A C38A 1.5(4) . . . . ?
C1B C3B C2B C7B 178.8(3) . . . . ?
C1B C3B C2B N1B -3.6(4) . . . . ?
C1B C3B C4B C5B -177.3(3) . . . . ?
C1B C14B C15B C16B -173.6(3) . . . . ?
C1B C14B C15B N1B 9.2(4) . . . . ?
C1B C14B C19B C18B 174.8(3) . . . . ?
C1B C27B C28B C29B 178.2(4) . . . . ?
C1B C27B C32B C31B -178.3(3) . . . . ?
C1B C27B C32B C33B -0.6(3) . . . . ?
C1B C38B C33B C32B 0.9(3) . . . . ?
C1B C38B C33B C34B 179.1(3) . . . . ?
C1B C38B C37B C36B -178.6(3) . . . . ?
C2B C3B C1B C14B 18.4(3) . . . . ?
C2B C3B C1B C27B 144.6(3) . . . . ?
C2B C3B C1B C38B -105.1(3) . . . . ?
C2B C3B C4B C5B -0.3(4) . . . . ?
C2B C7B C6B C5B -0.2(4) . . . . ?
C2B C7B C8B C9B -178.1(3) . . . . ?
C2B C7B C8B C13B 1.5(3) . . . . ?
C2B N1B C13B C8B 1.1(3) . . . . ?
C2B N1B C13B C12B -176.9(3) . . . . ?
C2B N1B C15B C14B 8.3(3) . . . . ?
C2B N1B C15B C16B -168.9(3) . . . . ?
C3B C1B C14B C15B -21.7(3) . . . . ?
C3B C1B C14B C19B 161.0(3) . . . . ?
C3B C1B C27B C28B -61.4(3) . . . . ?
C3B C1B C27B C32B 116.3(3) . . . . ?
C3B C1B C38B C33B -118.2(3) . . . . ?
C3B C1B C38B C37B 58.7(3) . . . . ?
C3B C2B C7B C6B -1.5(4) . . . . ?
C3B C2B C7B C8B 177.1(4) . . . . ?
C3B C2B N1B C13B -178.1(4) . . . . ?
C3B C2B N1B C15B -11.4(4) . . . . ?
C3B C4B C5B C6B -1.4(4) . . . . ?
C4B C3B C1B C14B -164.7(3) . . . . ?
C4B C3B C1B C27B -38.4(4) . . . . ?
C4B C3B C1B C38B 71.8(4) . . . . ?
C4B C3B C2B C7B 1.7(4) . . . . ?
C4B C3B C2B N1B 179.3(3) . . . . ?
C4B C5B C6B C7B 1.6(4) . . . . ?
C5B C6B C7B C8B -178.2(3) . . . . ?
C6B C7B C2B N1B -179.3(3) . . . . ?
C6B C7B C8B C9B 0.0(6) . . . . ?
C6B C7B C8B C13B 179.6(5) . . . . ?
C7B C2B N1B C13B -0.2(3) . . . . ?
C7B C2B N1B C15B 166.5(3) . . . . ?
C7B C8B C9B C10B -179.1(4) . . . . ?
C7B C8B C13B C12B 176.7(3) . . . . ?
C7B C8B C13B N1B -1.6(3) . . . . ?
C8B C7B C2B N1B -0.8(3) . . . . ?
C8B C9B C10B C11B 1.5(4) . . . . ?
C8B C13B C12B C11B 3.1(4) . . . . ?
C8B C13B N1B C15B -163.3(3) . . . . ?
C9B C8B C13B C12B -3.6(4) . . . . ?
C9B C8B C13B N1B 178.0(3) . . . . ?
C9B C10B C11B C12B -2.0(5) . . . . ?
C10B C9B C8B C13B 1.3(4) . . . . ?
C10B C11B C12B C13B -0.3(4) . . . . ?
C11B C12B C13B N1B -179.1(3) . . . . ?
C12B C13B N1B C15B 18.6(5) . . . . ?
C13B N1B C15B C14B 171.3(4) . . . . ?
C13B N1B C15B C16B -5.9(4) . . . . ?
C14B C1B C27B C28B 62.6(3) . . . . ?
C14B C1B C27B C32B -119.6(3) . . . . ?
C14B C1B C38B C33B 120.1(3) . . . . ?
C14B C1B C38B C37B -62.9(3) . . . . ?
C14B C15B C16B C17B -1.2(4) . . . . ?
C14B C19B C18B C17B -1.1(4) . . . . ?
C14B C19B C18B C20B -179.7(3) . . . . ?
C15B C14B C1B C27B -146.6(3) . . . . ?
C15B C14B C1B C38B 99.6(3) . . . . ?
C15B C14B C19B C18B -2.7(4) . . . . ?
C15B C16B C17B C18B -2.8(4) . . . . ?
C16B C15B C14B C19B 3.8(4) . . . . ?
C16B C17B C18B C19B 3.8(4) . . . . ?
C16B C17B C18B C20B -177.5(3) . . . . ?
C17B C16B C15B N1B 176.0(3) . . . . ?
C17B C18B C20B C21B -41.7(4) . . . . ?
C17B C18B C20B C25B 136.2(3) . . . . ?
C18B C20B C21B C22B 178.9(3) . . . . ?
C18B C20B C25B C24B -177.9(3) . . . . ?
C19B C14B C1B C27B 36.1(3) . . . . ?
C19B C14B C1B C38B -77.7(3) . . . . ?
C19B C14B C15B N1B -173.4(3) . . . . ?
C19B C18B C20B C21B 136.8(3) . . . . ?
C19B C18B C20B C25B -45.3(4) . . . . ?
C20B C21B C22B C23B -1.5(4) . . . . ?
C20B C25B C24B C23B -0.4(4) . . . . ?
C21B C20B C25B C24B -0.0(4) . . . . ?
C21B C22B C23B C24B 1.0(4) . . . . ?
C21B C22B C23B C26B -179.9(4) . . . . ?
C22B C21B C20B C25B 1.0(4) . . . . ?
C22B C23B C24B C25B -0.1(4) . . . . ?
C25B C24B C23B C26B -179.2(3) . . . . ?
C27B C1B C38B C33B -1.2(3) . . . . ?
C27B C1B C38B C37B 175.8(2) . . . . ?
C27B C28B C29B C30B -0.4(4) . . . . ?
C27B C32B C31B C30B 0.0(4) . . . . ?
C27B C32B C33B C34B -178.1(3) . . . . ?
C27B C32B C33B C38B -0.2(3) . . . . ?
C28B C27B C1B C38B -176.7(4) . . . . ?
C28B C27B C32B C31B -0.4(4) . . . . ?
C28B C27B C32B C33B 177.4(3) . . . . ?
C28B C29B C30B C31B 0.1(4) . . . . ?
C29B C28B C27B C32B 0.6(4) . . . . ?
C29B C30B C31B C32B 0.1(5) . . . . ?
C30B C31B C32B C33B -177.1(3) . . . . ?
C31B C32B C33B C34B -0.7(5) . . . . ?
C31B C32B C33B C38B 177.2(4) . . . . ?
C32B C27B C1B C38B 1.0(3) . . . . ?
C32B C33B C34B C35B 176.8(4) . . . . ?
C32B C33B C38B C37B -176.3(3) . . . . ?
C33B C34B C35B C36B 0.2(4) . . . . ?
C33B C38B C37B C36B -2.0(4) . . . . ?
C34B C33B C38B C37B 2.0(4) . . . . ?
C34B C35B C36B C37B -0.2(4) . . . . ?
C35B C34B C33B C38B -1.0(4) . . . . ?
C35B C36B C37B C38B 1.1(4) . . . . ?

loop_
_restr_distance_atom_site_label_1
_restr_distance_atom_site_label_2
_restr_distance_site_symmetry_2
_restr_distance_target
_restr_distance_target_weight_param
_restr_distance_diff
C12B H12B 1 0.8700 0.0200 -0.0561
H12B H16B 1 1.9100 0.0200 -0.0051
C16B H16B 1 0.8700 0.0200 -0.0586
